data_4072863
loop_
_publ_author_name
'Wu, Li-Lan'
'Yang, Cheng-Hsien'
'Sun, I-Wen'
'Chu, Sheng-Yuan'
'Kao, Po-Ching'
'Huang, Hsin-Hsuan'

_publ_section_title
;
 Photophysical and Electrochemical Properties of Blue Phosphorescent
 Iridium(III) Complexes
;
_journal_issue 8
_journal_name_full Organometallics
_journal_page_first 2017
_journal_paper_doi 10.1021/om061101u
_journal_volume 26
_journal_year 2007
_chemical_formula_moiety 'C30 H20 F4 Ir1 N7 O2'
_chemical_formula_sum 'C30 H20 F4 Ir N7 O2'
_chemical_formula_weight 778.73
_chemical_name_systematic
;
 ?
;
_space_group_IT_number 2
_symmetry_cell_setting triclinic
_symmetry_space_group_name_Hall '-P 1'
_symmetry_space_group_name_H-M 'P -1'
_atom_sites_solution_hydrogens geom
_atom_sites_solution_primary direct
_atom_sites_solution_secondary difmap
_audit_creation_method SHELXL-97
_cell_angle_alpha 85.8330(10)
_cell_angle_beta 78.0080(10)
_cell_angle_gamma 82.8620(10)
_cell_formula_units_Z 2
_cell_length_a 8.6310(2)
_cell_length_b 9.1750(2)
_cell_length_c 17.8470(5)
_cell_measurement_reflns_used 16600
_cell_measurement_temperature 200(2)
_cell_measurement_theta_max 25.35
_cell_measurement_theta_min 2.037
_cell_volume 1370.14(6)
_computing_cell_refinement 'HKL Scalepack (Otwinowski & Minor 1997)'
_computing_data_collection 'Collect (Nonius BV, 1997-2000)'
_computing_data_reduction 'HKL Denzo and Scalepack (Otwinowski & Minor 1'
_computing_molecular_graphics 'Ortep-3 for Windows (Farrugia, 1997)'
_computing_publication_material 'WinGX publication routines (Farrugia, 1999)'
_computing_structure_refinement 'SHELXL-97 (Sheldrick, 1997)'
_computing_structure_solution 'SHELXS-86 (Sheldrick, 1986)'
_diffrn_ambient_temperature 200(2)
_diffrn_detector_area_resol_mean 9
_diffrn_measured_fraction_theta_full 0.995
_diffrn_measured_fraction_theta_max 0.995
_diffrn_measurement_device_type KappaCCD
_diffrn_measurement_method 'CCD rotation images, thick slices'
_diffrn_radiation_monochromator graphite
_diffrn_radiation_source 'fine-focus sealed tube'
_diffrn_radiation_type MoK\a
_diffrn_radiation_wavelength 0.71073
_diffrn_reflns_av_R_equivalents 0.0855
_diffrn_reflns_av_sigmaI/netI 0.0759
_diffrn_reflns_limit_h_max 10
_diffrn_reflns_limit_h_min -10
_diffrn_reflns_limit_k_max 11
_diffrn_reflns_limit_k_min -11
_diffrn_reflns_limit_l_max 18
_diffrn_reflns_limit_l_min -21
_diffrn_reflns_number 19409
_diffrn_reflns_theta_full 25.43
_diffrn_reflns_theta_max 25.43
_diffrn_reflns_theta_min 2.24
_exptl_absorpt_coefficient_mu 4.943
_exptl_absorpt_correction_T_max 0.726
_exptl_absorpt_correction_T_min 0.6103
_exptl_absorpt_correction_type multi-scan
_exptl_absorpt_process_details
;
 ?
;
_exptl_crystal_colour yellow
_exptl_crystal_density_diffrn 1.888
_exptl_crystal_density_method 'not measured'
_exptl_crystal_description prism
_exptl_crystal_F_000 756
_exptl_crystal_size_max 0.12
_exptl_crystal_size_mid 0.09
_exptl_crystal_size_min 0.05
_refine_diff_density_max 1.386
_refine_diff_density_min -1.550
_refine_diff_density_rms 0.410
_refine_ls_extinction_coef 0.0154(11)
_refine_ls_extinction_expression Fc^*^=kFc[1+0.001xFc^2^\l^3^/sin(2\q)]^-1/4^
_refine_ls_extinction_method SHELXL
_refine_ls_goodness_of_fit_ref 1.099
_refine_ls_hydrogen_treatment fixed
_refine_ls_matrix_type full
_refine_ls_number_parameters 398
_refine_ls_number_reflns 5034
_refine_ls_number_restraints 0
_refine_ls_restrained_S_all 1.099
_refine_ls_R_factor_all 0.0660
_refine_ls_R_factor_gt 0.0458
_refine_ls_shift/su_max 0.001
_refine_ls_shift/su_mean 0.000
_refine_ls_structure_factor_coef Fsqd
_refine_ls_weighting_details 'calc w=1/[\s^2^(Fo^2^)+(0.0747P)^2^+0.0000P] where P=(Fo^2^+2Fc^2^)/3'
_refine_ls_weighting_scheme calc
_refine_ls_wR_factor_gt 0.1027
_refine_ls_wR_factor_ref 0.1297
_reflns_number_gt 4162
_reflns_number_total 5034
_reflns_threshold_expression >2sigma(I)
_cod_data_source_file om061101usi20061203_100521.cif
_cod_data_source_block 5381
_cod_database_code 4072863

loop_
_symmetry_equiv_pos_as_xyz
'x, y, z'
'-x, -y, -z'

loop_
_atom_site_label
_atom_site_type_symbol
_atom_site_fract_x
_atom_site_fract_y
_atom_site_fract_z
_atom_site_U_iso_or_equiv
_atom_site_adp_type
_atom_site_occupancy
_atom_site_symmetry_multiplicity
_atom_site_calc_flag
_atom_site_refinement_flags
Ir1 Ir 0.79481(4) 0.48925(3) 0.763909(17) 0.02943(18) Uani 1 1 d .
F1 F 1.3461(6) 0.1536(7) 0.7206(3) 0.0514(14) Uani 1 1 d .
F2 F 0.9072(6) 0.4570(6) 0.5739(3) 0.0441(13) Uani 1 1 d .
F3 F 0.8151(8) 0.9812(6) 0.5922(4) 0.0608(17) Uani 1 1 d .
F4 F 1.1068(7) 0.6428(6) 0.7945(3) 0.0513(14) Uani 1 1 d .
O1 O 1.1385(8) 0.1115(8) 0.9883(4) 0.0488(17) Uani 1 1 d .
O2 O 0.3740(8) 0.7870(7) 0.5436(4) 0.0465(17) Uani 1 1 d .
N1 N 0.6048(8) 0.5766(7) 0.8477(4) 0.0333(16) Uani 1 1 d .
N2 N 0.5448(10) 0.7097(8) 0.8744(4) 0.0414(19) Uani 1 1 d .
N3 N 0.4143(11) 0.6917(9) 0.9263(5) 0.051(2) Uani 1 1 d .
N4 N 0.3879(10) 0.5475(8) 0.9345(4) 0.046(2) Uani 1 1 d .
N5 N 0.6669(8) 0.3030(8) 0.8057(4) 0.0303(16) Uani 1 1 d .
N6 N 0.9294(9) 0.4006(8) 0.8409(4) 0.0340(17) Uani 1 1 d .
N7 N 0.6531(8) 0.5746(8) 0.6888(4) 0.0280(15) Uani 1 1 d .
C1 C 0.5081(10) 0.4823(9) 0.8864(4) 0.0302(19) Uani 1 1 d .
C2 C 0.5456(10) 0.3277(10) 0.8684(5) 0.0330(19) Uani 1 1 d .
C3 C 0.4748(10) 0.2115(10) 0.9098(5) 0.037(2) Uani 1 1 d .
H3 H 0.3954 0.2307 0.9554 0.044 Uiso 1 1 d R
C4 C 0.5169(12) 0.0702(10) 0.8864(5) 0.040(2) Uani 1 1 d .
H4 H 0.4643 -0.0095 0.9141 0.048 Uiso 1 1 d R
C5 C 0.6336(11) 0.0459(10) 0.8215(5) 0.040(2) Uani 1 1 d .
H5 H 0.6651 -0.0521 0.8043 0.048 Uiso 1 1 d R
C6 C 0.7056(11) 0.1632(9) 0.7823(5) 0.035(2) Uani 1 1 d .
H6 H 0.7860 0.1445 0.7370 0.043 Uiso 1 1 d R
C7 C 0.8852(11) 0.4140(9) 0.9173(5) 0.035(2) Uani 1 1 d .
H7 H 0.8020 0.4885 0.9377 0.042 Uiso 1 1 d R
C8 C 0.9540(11) 0.3260(11) 0.9699(5) 0.041(2) Uani 1 1 d .
H8 H 0.9209 0.3408 1.0238 0.050 Uiso 1 1 d R
C9 C 1.0711(12) 0.2154(11) 0.9436(5) 0.043(2) Uani 1 1 d .
C10 C 1.0862(14) 0.1188(12) 1.0691(5) 0.057(3) Uani 1 1 d .
H10A H 1.1419 0.0388 1.0941 0.068 Uiso 1 1 d R
H10B H 0.9737 0.1121 1.0829 0.068 Uiso 1 1 d R
H10C H 1.1087 0.2104 1.0849 0.068 Uiso 1 1 d R
C11 C 1.1275(11) 0.2022(11) 0.8639(5) 0.043(2) Uani 1 1 d .
H11 H 1.2131 0.1283 0.8452 0.052 Uiso 1 1 d R
C12 C 1.0550(10) 0.2975(10) 0.8132(5) 0.034(2) Uani 1 1 d .
C13 C 1.0953(10) 0.2985(9) 0.7285(4) 0.0311(19) Uani 1 1 d .
C14 C 1.2337(11) 0.2304(10) 0.6843(5) 0.036(2) Uani 1 1 d .
C15 C 1.2627(11) 0.2338(10) 0.6055(5) 0.036(2) Uani 1 1 d .
H15 H 1.3584 0.1850 0.5760 0.043 Uiso 1 1 d R
C16 C 1.1514(11) 0.3088(9) 0.5694(4) 0.034(2) Uani 1 1 d .
H16 H 1.1675 0.3121 0.5144 0.040 Uiso 1 1 d R
C17 C 1.0162(11) 0.3799(9) 0.6116(5) 0.033(2) Uani 1 1 d .
C18 C 0.9789(10) 0.3820(8) 0.6919(4) 0.0269(18) Uani 1 1 d .
C19 C 0.5350(11) 0.5114(10) 0.6726(5) 0.038(2) Uani 1 1 d .
H19 H 0.5168 0.4152 0.6951 0.046 Uiso 1 1 d R
C20 C 0.4360(11) 0.5742(10) 0.6252(5) 0.038(2) Uani 1 1 d .
H20 H 0.3499 0.5270 0.6150 0.045 Uiso 1 1 d R
C21 C 0.4619(11) 0.7116(10) 0.5917(5) 0.039(2) Uani 1 1 d .
C22 C 0.2560(13) 0.7104(12) 0.5223(6) 0.052(3) Uani 1 1 d .
H22A H 0.2007 0.7737 0.4888 0.063 Uiso 1 1 d R
H22B H 0.1813 0.6825 0.5673 0.063 Uiso 1 1 d R
H22C H 0.3071 0.6240 0.4962 0.063 Uiso 1 1 d R
C23 C 0.5849(11) 0.7817(9) 0.6078(5) 0.037(2) Uani 1 1 d .
H23 H 0.6010 0.8785 0.5857 0.044 Uiso 1 1 d R
C24 C 0.6819(10) 0.7115(9) 0.6549(5) 0.0296(19) Uani 1 1 d .
C25 C 0.8202(11) 0.7653(9) 0.6750(5) 0.032(2) Uani 1 1 d .
C26 C 0.8827(12) 0.8937(10) 0.6439(5) 0.042(2) Uani 1 1 d .
C27 C 1.0178(12) 0.9377(10) 0.6622(6) 0.046(3) Uani 1 1 d .
H27 H 1.0612 1.0258 0.6395 0.055 Uiso 1 1 d R
C28 C 1.0902(13) 0.8509(11) 0.7150(6) 0.046(2) Uani 1 1 d .
H28 H 1.1820 0.8783 0.7306 0.055 Uiso 1 1 d R
C29 C 1.0291(12) 0.7252(10) 0.7445(5) 0.039(2) Uani 1 1 d .
C30 C 0.8965(10) 0.6761(9) 0.7266(4) 0.0280(18) Uani 1 1 d .

loop_
_atom_site_aniso_label
_atom_site_aniso_U_11
_atom_site_aniso_U_22
_atom_site_aniso_U_33
_atom_site_aniso_U_23
_atom_site_aniso_U_13
_atom_site_aniso_U_12
Ir1 0.0364(3) 0.0245(2) 0.0261(2) -0.00084(13) -0.00209(14) -0.00610(14)
F1 0.041(3) 0.064(4) 0.047(3) -0.004(3) -0.010(3) 0.007(3)
F2 0.048(3) 0.052(3) 0.029(3) 0.005(2) -0.009(2) 0.003(3)
F3 0.070(4) 0.045(4) 0.073(4) 0.027(3) -0.026(3) -0.025(3)
F4 0.053(4) 0.052(4) 0.056(3) 0.000(3) -0.022(3) -0.014(3)
O1 0.052(4) 0.058(4) 0.037(4) 0.008(3) -0.011(3) -0.006(3)
O2 0.049(4) 0.045(4) 0.046(4) 0.000(3) -0.013(3) -0.003(3)
N1 0.036(4) 0.027(4) 0.034(4) -0.003(3) -0.001(3) -0.001(3)
N2 0.048(5) 0.026(4) 0.046(5) -0.004(3) 0.001(4) -0.005(3)
N3 0.059(6) 0.031(5) 0.057(5) -0.004(4) 0.003(4) -0.005(4)
N4 0.054(5) 0.029(4) 0.046(5) -0.004(3) 0.008(4) -0.007(4)
N5 0.035(4) 0.029(4) 0.028(4) 0.001(3) -0.006(3) -0.011(3)
N6 0.043(5) 0.031(4) 0.027(4) -0.002(3) -0.006(3) -0.004(3)
N7 0.029(4) 0.030(4) 0.027(4) -0.010(3) -0.013(3) 0.002(3)
C1 0.038(5) 0.025(4) 0.025(4) 0.000(3) -0.002(4) -0.003(4)
C2 0.032(5) 0.037(5) 0.029(4) -0.002(4) -0.002(4) -0.007(4)
C3 0.034(5) 0.040(5) 0.033(5) 0.005(4) 0.004(4) -0.010(4)
C4 0.046(6) 0.034(5) 0.040(5) 0.005(4) -0.011(4) -0.007(4)
C5 0.043(6) 0.027(5) 0.050(6) -0.005(4) -0.009(5) 0.002(4)
C6 0.044(6) 0.026(5) 0.036(5) -0.008(4) -0.008(4) 0.002(4)
C7 0.045(6) 0.028(5) 0.031(5) -0.003(4) -0.003(4) 0.000(4)
C8 0.046(6) 0.051(6) 0.027(5) 0.001(4) -0.004(4) -0.010(5)
C9 0.045(6) 0.042(6) 0.040(5) 0.004(4) -0.005(4) -0.002(5)
C10 0.073(8) 0.063(7) 0.033(5) 0.010(5) -0.011(5) -0.011(6)
C11 0.036(5) 0.056(6) 0.035(5) -0.003(4) 0.001(4) -0.005(5)
C12 0.031(5) 0.039(5) 0.033(5) -0.001(4) -0.008(4) -0.005(4)
C13 0.031(5) 0.034(5) 0.029(4) -0.001(4) -0.004(4) -0.013(4)
C14 0.033(5) 0.040(5) 0.037(5) -0.002(4) -0.009(4) -0.008(4)
C15 0.035(5) 0.039(5) 0.034(5) -0.005(4) -0.004(4) -0.005(4)
C16 0.049(6) 0.029(5) 0.019(4) -0.003(3) 0.005(4) -0.009(4)
C17 0.041(5) 0.033(5) 0.026(4) 0.003(4) -0.009(4) -0.009(4)
C18 0.032(5) 0.018(4) 0.031(4) 0.003(3) -0.005(4) -0.008(3)
C19 0.042(6) 0.034(5) 0.038(5) -0.002(4) -0.004(4) -0.008(4)
C20 0.037(5) 0.034(5) 0.042(5) 0.008(4) -0.007(4) -0.010(4)
C21 0.040(6) 0.040(5) 0.034(5) 0.000(4) -0.006(4) 0.005(4)
C22 0.057(7) 0.055(7) 0.053(6) -0.001(5) -0.030(5) -0.004(5)
C23 0.048(6) 0.022(5) 0.036(5) -0.001(4) 0.002(4) -0.008(4)
C24 0.032(5) 0.023(4) 0.030(4) -0.003(3) 0.002(4) -0.002(4)
C25 0.042(5) 0.024(4) 0.028(4) -0.006(3) 0.000(4) 0.000(4)
C26 0.051(6) 0.033(5) 0.037(5) 0.002(4) -0.001(4) -0.010(4)
C27 0.055(7) 0.023(5) 0.056(6) 0.001(4) 0.002(5) -0.014(4)
C28 0.051(6) 0.037(6) 0.052(6) -0.004(4) -0.007(5) -0.019(5)
C29 0.051(6) 0.041(5) 0.030(5) -0.005(4) -0.013(4) -0.011(5)
C30 0.039(5) 0.024(4) 0.020(4) -0.003(3) -0.002(4) -0.005(4)

loop_
_atom_type_symbol
_atom_type_description
_atom_type_scat_dispersion_real
_atom_type_scat_dispersion_imag
_atom_type_scat_source
C C 0.0033 0.0016 'International Tables Vol C Tables 4.2.6.8 and 6.1.1.4'
H H 0.0000 0.0000 'International Tables Vol C Tables 4.2.6.8 and 6.1.1.4'
N N 0.0061 0.0033 'International Tables Vol C Tables 4.2.6.8 and 6.1.1.4'
F F 0.0171 0.0103 'International Tables Vol C Tables 4.2.6.8 and 6.1.1.4'
O O 0.0106 0.0060 'International Tables Vol C Tables 4.2.6.8 and 6.1.1.4'
Ir Ir -1.4442 7.9887 'International Tables Vol C Tables 4.2.6.8 and 6.1.1.4'

loop_
_geom_angle_atom_site_label_1
_geom_angle_atom_site_label_2
_geom_angle_atom_site_label_3
_geom_angle
C18 Ir1 C30 86.8(3)
C18 Ir1 N6 80.3(3)
C30 Ir1 N6 101.6(3)
C18 Ir1 N7 100.9(3)
C30 Ir1 N7 80.2(3)
N6 Ir1 N7 178.0(3)
C18 Ir1 N1 172.8(3)
C30 Ir1 N1 99.2(3)
N6 Ir1 N1 94.5(3)
N7 Ir1 N1 84.2(3)
C18 Ir1 N5 97.8(3)
C30 Ir1 N5 174.9(3)
N6 Ir1 N5 81.5(3)
N7 Ir1 N5 96.6(3)
N1 Ir1 N5 76.5(3)
C9 O1 C10 117.4(8)
C21 O2 C22 116.2(7)
C1 N1 N2 105.9(7)
C1 N1 Ir1 116.7(5)
N2 N1 Ir1 137.4(6)
N3 N2 N1 107.3(7)
N2 N3 N4 110.6(7)
C1 N4 N3 103.7(7)
C6 N5 C2 117.9(7)
C6 N5 Ir1 126.6(6)
C2 N5 Ir1 114.9(5)
C7 N6 C12 118.7(7)
C7 N6 Ir1 124.0(6)
C12 N6 Ir1 115.9(5)
C19 N7 C24 118.5(7)
C19 N7 Ir1 125.3(6)
C24 N7 Ir1 116.2(5)
N4 C1 N1 112.5(7)
N4 C1 C2 129.9(8)
N1 C1 C2 117.6(7)
N5 C2 C3 120.6(8)
N5 C2 C1 113.5(7)
C3 C2 C1 125.9(8)
C4 C3 C2 120.9(8)
C4 C3 H3 120.0
C2 C3 H3 119.1
C3 C4 C5 118.6(8)
C3 C4 H4 120.5
C5 C4 H4 120.9
C4 C5 C6 119.5(8)
C4 C5 H5 119.9
C6 C5 H5 120.6
N5 C6 C5 122.4(8)
N5 C6 H6 119.2
C5 C6 H6 118.4
N6 C7 C8 123.5(8)
N6 C7 H7 120.2
C8 C7 H7 116.3
C7 C8 C9 118.6(8)
C7 C8 H8 120.9
C9 C8 H8 120.5
O1 C9 C8 125.3(8)
O1 C9 C11 114.8(9)
C8 C9 C11 119.9(9)
O1 C10 H10A 109.2
O1 C10 H10B 110.0
H10A C10 H10B 109.5
O1 C10 H10C 109.2
H10A C10 H10C 109.4
H10B C10 H10C 109.5
C12 C11 C9 118.7(9)
C12 C11 H11 121.0
C9 C11 H11 120.3
N6 C12 C11 120.4(8)
N6 C12 C13 113.1(7)
C11 C12 C13 126.5(8)
C14 C13 C18 119.7(7)
C14 C13 C12 126.2(8)
C18 C13 C12 114.1(7)
F1 C14 C15 117.9(8)
F1 C14 C13 118.8(7)
C15 C14 C13 123.2(8)
C16 C15 C14 118.1(8)
C16 C15 H15 119.9
C14 C15 H15 122.0
C15 C16 C17 119.8(8)
C15 C16 H16 120.1
C17 C16 H16 120.1
F2 C17 C16 118.7(7)
F2 C17 C18 116.0(8)
C16 C17 C18 125.3(8)
C17 C18 C13 113.8(8)
C17 C18 Ir1 131.3(6)
C13 C18 Ir1 114.8(6)
N7 C19 C20 124.3(8)
N7 C19 H19 118.4
C20 C19 H19 117.3
C19 C20 C21 118.0(9)
C19 C20 H20 122.8
C21 C20 H20 119.2
O2 C21 C20 124.5(9)
O2 C21 C23 116.2(8)
C20 C21 C23 119.3(8)
O2 C22 H22A 109.2
O2 C22 H22B 109.8
H22A C22 H22B 109.4
O2 C22 H22C 109.4
H22A C22 H22C 109.5
H22B C22 H22C 109.5
C24 C23 C21 119.9(8)
C24 C23 H23 120.8
C21 C23 H23 119.3
C23 C24 N7 120.1(8)
C23 C24 C25 127.2(8)
N7 C24 C25 112.7(7)
C26 C25 C30 118.9(8)
C26 C25 C24 124.4(8)
C30 C25 C24 116.7(7)
F3 C26 C27 116.6(8)
F3 C26 C25 120.8(8)
C27 C26 C25 122.6(9)
C28 C27 C26 118.2(8)
C28 C27 H27 120.0
C26 C27 H27 121.8
C29 C28 C27 118.7(9)
C29 C28 H28 120.0
C27 C28 H28 121.3
C28 C29 F4 116.3(8)
C28 C29 C30 124.7(9)
F4 C29 C30 119.0(8)
C29 C30 C25 116.8(8)
C29 C30 Ir1 129.2(6)
C25 C30 Ir1 114.0(6)

loop_
_geom_bond_atom_site_label_1
_geom_bond_atom_site_label_2
_geom_bond_distance
Ir1 C18 2.023(8)
Ir1 C30 2.029(8)
Ir1 N6 2.041(7)
Ir1 N7 2.049(6)
Ir1 N1 2.096(7)
Ir1 N5 2.154(7)
F1 C14 1.372(10)
F2 C17 1.366(10)
F3 C26 1.355(11)
F4 C29 1.358(11)
O1 C9 1.351(11)
O1 C10 1.422(11)
O2 C21 1.359(11)
O2 C22 1.434(12)
N1 C1 1.332(10)
N1 N2 1.346(10)
N2 N3 1.320(11)
N3 N4 1.363(11)
N4 C1 1.312(11)
N5 C6 1.358(11)
N5 C2 1.375(11)
N6 C7 1.348(11)
N6 C12 1.380(11)
N7 C19 1.324(11)
N7 C24 1.382(11)
C1 C2 1.459(12)
C2 C3 1.384(11)
C3 C4 1.373(13)
C3 H3 0.9602
C4 C5 1.380(13)
C4 H4 0.9602
C5 C6 1.382(12)
C5 H5 0.9598
C6 H6 0.9602
C7 C8 1.374(13)
C7 H7 0.9597
C8 C9 1.374(14)
C8 H8 0.9594
C9 C11 1.413(13)
C10 H10A 0.9606
C10 H10B 0.9594
C10 H10C 0.9599
C11 C12 1.400(13)
C11 H11 0.9607
C12 C13 1.480(11)
C13 C14 1.390(12)
C13 C18 1.425(12)
C14 C15 1.374(12)
C15 C16 1.357(13)
C15 H15 0.9600
C16 C17 1.368(12)
C16 H16 0.9611
C17 C18 1.402(11)
C19 C20 1.373(13)
C19 H19 0.9600
C20 C21 1.379(12)
C20 H20 0.9595
C21 C23 1.396(13)
C22 H22A 0.9601
C22 H22B 0.9603
C22 H22C 0.9598
C23 C24 1.379(13)
C23 H23 0.9595
C24 C25 1.466(12)
C25 C26 1.388(12)
C25 C30 1.399(12)
C26 C27 1.386(14)
C27 C28 1.387(14)
C27 H27 0.9604
C28 C29 1.354(13)
C28 H28 0.9591
C29 C30 1.384(12)
